data_7053732
loop_
_publ_author_name
'Bu\<car, Dejan-Kre\<simir'
'Papaefstathiou, Giannis S.'
'Hamilton, Tamara D.'
'MacGillivray, Leonard R.'

_publ_section_title
;
 A lanthanide-based helicate coordination polymer derived from a rigid
 monodentate organic bridge synthesized in the solid state
;
_journal_issue 5
_journal_name_full 'New Journal of Chemistry'
_journal_page_first 797
_journal_paper_doi 10.1039/b800878g
_journal_volume 32
_journal_year 2008
_chemical_formula_moiety
;
(C24 H20 N4), (C1 H6 Cl3 O2 Pr1), 2(C1 H4 O1), (H2 O1)
;
_chemical_formula_sum 'C27 H36 Cl3 N4 O5 Pr'
_chemical_formula_weight 743.86
_chemical_name_systematic
;
?
;
_space_group_IT_number 60
_symmetry_cell_setting orthorhombic
_symmetry_space_group_name_Hall '-P 2n 2ab'
_symmetry_space_group_name_H-M 'P b c n'
_atom_sites_solution_hydrogens geom
_atom_sites_solution_primary direct
_atom_sites_solution_secondary difmap
_audit_creation_date 2008-02-07T17:43:50-00:00
_audit_creation_method 'WinGX routine CIF_UPDATE'
_cell_angle_alpha 90
_cell_angle_beta 90
_cell_angle_gamma 90
_cell_formula_units_Z 8
_cell_length_a 23.061(2)
_cell_length_b 13.5958(14)
_cell_length_c 20.094(2)
_cell_measurement_reflns_used 9683
_cell_measurement_temperature 190(1)
_cell_measurement_theta_max 25.37
_cell_measurement_theta_min 1.03
_cell_volume 6300.1(11)
_computing_cell_refinement 'HKL Scalepack (Otwinowski & Minor, 1997)'
_computing_data_collection 'Collect (Nonius BV, 1997-2000)'
_computing_data_reduction 'HKL Denzo, Scalepack (Otwinowski & Minor, 1997)'
_computing_molecular_graphics 'SHELXTL v6.1 (Sheldrick, 1997)'
_computing_publication_material 'SHELXTL v6.1 (Sheldrick, 1997)'
_computing_structure_refinement 'SHELXTL v6.1 (Sheldrick, 1997)'
_computing_structure_solution 'SHELXTL v6.1 (Sheldrick, 1997)'
_diffrn_ambient_temperature 190(1)
_diffrn_detector_area_resol_mean 9
_diffrn_measured_fraction_theta_full 0.997
_diffrn_measured_fraction_theta_max 0.997
_diffrn_measurement_device_type KappaCCD
_diffrn_measurement_method 'CCD phi and omega scans'
_diffrn_radiation_monochromator graphite
_diffrn_radiation_type MoK\a
_diffrn_radiation_wavelength 0.71073
_diffrn_reflns_av_R_equivalents 0.0464
_diffrn_reflns_av_unetI/netI 0.0538
_diffrn_reflns_limit_h_max 24
_diffrn_reflns_limit_h_min -27
_diffrn_reflns_limit_k_max 16
_diffrn_reflns_limit_k_min -16
_diffrn_reflns_limit_l_max 20
_diffrn_reflns_limit_l_min -23
_diffrn_reflns_number 31701
_diffrn_reflns_theta_full 25
_diffrn_reflns_theta_max 25
_diffrn_reflns_theta_min 1.77
_exptl_absorpt_coefficient_mu 1.842
_exptl_absorpt_correction_T_max 0.836
_exptl_absorpt_correction_T_min 0.725
_exptl_absorpt_correction_type multi-scan
_exptl_absorpt_process_details 'HKL Scalepack (Otwinowski & Minor, 1997)'
_exptl_crystal_colour colorless
_exptl_crystal_density_diffrn 1.568
_exptl_crystal_density_method 'not measured'
_exptl_crystal_description prism
_exptl_crystal_F_000 3008
_exptl_crystal_size_max 0.18
_exptl_crystal_size_mid 0.17
_exptl_crystal_size_min 0.10
_refine_diff_density_max 0.459
_refine_diff_density_min -0.637
_refine_diff_density_rms 0.069
_refine_ls_extinction_method none
_refine_ls_goodness_of_fit_ref 0.85
_refine_ls_hydrogen_treatment mixed
_refine_ls_matrix_type full
_refine_ls_number_parameters 339
_refine_ls_number_reflns 5528
_refine_ls_number_restraints 3
_refine_ls_restrained_S_all 0.852
_refine_ls_R_factor_all 0.0489
_refine_ls_R_factor_gt 0.0246
_refine_ls_shift/su_max 0.001
_refine_ls_shift/su_mean 0
_refine_ls_structure_factor_coef Fsqd
_refine_ls_weighting_details 'calc w=1/[\s^2^(Fo^2^)+(0.0157P)^2^+0.0000P] where P=(Fo^2^+2Fc^2^)/3'
_refine_ls_weighting_scheme calc
_refine_ls_wR_factor_gt 0.0441
_refine_ls_wR_factor_ref 0.046
_reflns_number_gt 3227
_reflns_number_total 5528
_reflns_threshold_expression >2sigma(I)
_cod_data_source_file b800878gsup1.cif
_cod_data_source_block 02184
_cod_original_cell_volume 6300.3(11)
_cod_original_sg_symbol_H-M Pbcn
_cod_database_code 7053732

loop_
_symmetry_equiv_pos_as_xyz
'x, y, z'
'-x+1/2, -y+1/2, z+1/2'
'x+1/2, -y+1/2, -z'
'-x, y, -z+1/2'
'-x, -y, -z'
'x-1/2, y-1/2, -z-1/2'
'-x-1/2, y-1/2, z'
'x, -y, z-1/2'

loop_
_atom_site_label
_atom_site_type_symbol
_atom_site_fract_x
_atom_site_fract_y
_atom_site_fract_z
_atom_site_U_iso_or_equiv
_atom_site_adp_type
_atom_site_occupancy
_atom_site_symmetry_multiplicity
_atom_site_calc_flag
_atom_site_refinement_flags
C1 C 0.32470(14) 0.9734(2) 0.53206(17) 0.0263(8) Uani 1 1 d .
C2 C 0.29355(14) 1.0355(2) 0.57229(17) 0.0250(9) Uani 1 1 d .
C3 C 0.28771(13) 1.0145(2) 0.63932(17) 0.0180(8) Uani 1 1 d .
C4 C 0.31606(13) 0.9314(2) 0.66217(17) 0.0210(8) Uani 1 1 d .
C5 C 0.34656(14) 0.8729(2) 0.61821(17) 0.0218(8) Uani 1 1 d .
C6 C 0.25052(13) 1.0778(2) 0.68360(16) 0.0182(8) Uani 1 1 d .
C7 C 0.25642(13) 1.0749(2) 0.75973(15) 0.0176(8) Uani 1 1 d .
C8 C 0.25007(13) 1.1895(2) 0.76198(15) 0.0185(8) Uani 1 1 d .
C9 C 0.26187(13) 1.1914(2) 0.68513(16) 0.0188(8) Uani 1 1 d .
C10 C 0.32058(14) 1.2274(2) 0.66543(16) 0.0196(8) Uani 1 1 d .
C11 C 0.37206(13) 1.1958(2) 0.69542(17) 0.0268(9) Uani 1 1 d .
C12 C 0.42426(14) 1.2319(3) 0.67385(19) 0.0320(10) Uani 1 1 d .
C13 C 0.38092(17) 1.3299(3) 0.59743(18) 0.0378(10) Uani 1 1 d .
C14 C 0.32656(15) 1.2979(2) 0.61522(18) 0.0296(9) Uani 1 1 d .
C15 C 0.19139(13) 1.2301(2) 0.78145(16) 0.0184(8) Uani 1 1 d .
C16 C 0.18752(14) 1.3013(2) 0.83052(17) 0.0256(9) Uani 1 1 d .
C17 C 0.13443(15) 1.3438(3) 0.84429(18) 0.0343(10) Uani 1 1 d .
C18 C 0.08962(13) 1.2511(3) 0.76690(16) 0.0301(8) Uani 1 1 d .
C19 C 0.14067(14) 1.2038(2) 0.74992(17) 0.0241(8) Uani 1 1 d .
C20 C 0.21797(14) 1.0143(2) 0.80375(17) 0.0196(8) Uani 1 1 d .
C21 C 0.17963(14) 0.9436(2) 0.78092(17) 0.0244(9) Uani 1 1 d .
C22 C 0.14888(14) 0.8873(2) 0.82567(17) 0.0242(8) Uani 1 1 d .
C23 C 0.19031(14) 0.9668(2) 0.91400(18) 0.0239(8) Uani 1 1 d .
C24 C 0.22175(14) 1.0264(2) 0.87236(17) 0.0237(9) Uani 1 1 d .
C25 C 0.46736(15) 0.9808(3) 0.66584(19) 0.0402(10) Uani 1 1 d .
C26 C 0.52199(14) 0.8628(3) 0.49278(18) 0.0419(6) Uani 1 1 d .
H1 H 0.3279 0.9891 0.4872 0.032 Uiso 1 1 calc R
H1A H 0.4949(11) 0.679(3) 0.4086(18) 0.06 Uiso 1 1 d D
H1B H 0.4602(16) 0.5987(14) 0.432(2) 0.06 Uiso 1 1 d D
H2 H 0.2764 1.0916 0.5545 0.03 Uiso 1 1 calc R
H2A H 0.4654(16) 0.845(3) 0.5596(11) 0.06 Uiso 1 1 d D
H3a H 0.5108 0.8658 0.6624 0.056 Uiso 1 1 calc R
H4 H 0.3146 0.915 0.7071 0.025 Uiso 1 1 calc R
H5 H 0.3652 0.8174 0.6348 0.026 Uiso 1 1 calc R
H6 H 0.2098 1.0666 0.672 0.022 Uiso 1 1 calc R
H7 H 0.2968 1.0586 0.7704 0.021 Uiso 1 1 calc R
H8 H 0.2816 1.2205 0.7872 0.022 Uiso 1 1 calc R
H9 H 0.2313 1.2272 0.6615 0.023 Uiso 1 1 calc R
H11 H 0.3709 1.1503 0.73 0.032 Uiso 1 1 calc R
H12 H 0.4578 1.2088 0.6942 0.038 Uiso 1 1 calc R
H13 H 0.3839 1.3766 0.5638 0.045 Uiso 1 1 calc R
H14 H 0.2939 1.323 0.594 0.036 Uiso 1 1 calc R
H16 H 0.2204 1.3204 0.854 0.031 Uiso 1 1 calc R
H17 H 0.1329 1.3919 0.8772 0.041 Uiso 1 1 calc R
H18 H 0.056 1.2333 0.7443 0.036 Uiso 1 1 calc R
H19 H 0.1407 1.1548 0.7176 0.029 Uiso 1 1 calc R
H21 H 0.1746 0.9342 0.7354 0.029 Uiso 1 1 calc R
H22 H 0.123 0.8409 0.8092 0.029 Uiso 1 1 calc R
H23 H 0.194 0.9757 0.9597 0.029 Uiso 1 1 calc R
H24 H 0.2456 1.0749 0.89 0.028 Uiso 1 1 calc R
H25A H 0.4523 0.9798 0.7104 0.06 Uiso 1 1 calc R
H25B H 0.439 1.0088 0.6364 0.06 Uiso 1 1 calc R
H25C H 0.5021 1.0198 0.6646 0.06 Uiso 1 1 calc R
H26A H 0.5465 0.8896 0.5269 0.05 Uiso 1 1 calc R
H26B H 0.5128 0.9132 0.4611 0.05 Uiso 1 1 calc R
H26C H 0.5418 0.8099 0.4707 0.05 Uiso 1 1 calc R
Cl1 Cl 0.39064(4) 0.87820(6) 0.37091(4) 0.0346(2) Uani 1 1 d .
Cl2 Cl 0.26498(3) 0.75410(8) 0.47500(4) 0.03142(18) Uani 1 1 d .
Cl3 Cl 0.38336(4) 0.61244(6) 0.57418(4) 0.0390(2) Uani 1 1 d .
N1 N 0.35077(11) 0.89148(19) 0.55354(13) 0.0200(7) Uani 1 1 d .
N2 N 0.15452(11) 0.89622(19) 0.89202(14) 0.0209(7) Uani 1 1 d .
N3 N 0.42975(12) 1.2976(2) 0.62576(16) 0.0330(8) Uani 1 1 d .
N4 N 0.08551(12) 1.3203(2) 0.81352(16) 0.0329(8) Uani 1 1 d .
O1 O 0.46489(10) 0.65710(17) 0.42529(15) 0.0352(7) Uani 1 1 d D
O2 O 0.46983(11) 0.8266(2) 0.52207(13) 0.0419(6) Uani 1 1 d D
O3 O 0.48023(9) 0.88358(18) 0.64530(13) 0.0375(7) Uani 1 1 d .
Pr1 Pr 0.382937(7) 0.746776(16) 0.472358(8) 0.01902(5) Uani 1 1 d .

loop_
_atom_site_aniso_label
_atom_site_aniso_U_11
_atom_site_aniso_U_22
_atom_site_aniso_U_33
_atom_site_aniso_U_23
_atom_site_aniso_U_13
_atom_site_aniso_U_12
C1 0.036(2) 0.026(2) 0.017(2) -0.0026(18) 0.0042(19) 0.0022(17)
C2 0.033(2) 0.020(2) 0.022(2) 0.0012(17) 0.0006(18) 0.0040(16)
C3 0.0163(19) 0.0164(19) 0.021(2) -0.0005(16) -0.0025(16) -0.0032(15)
C4 0.024(2) 0.020(2) 0.018(2) 0.0033(16) -0.0013(17) -0.0009(16)
C5 0.022(2) 0.0177(19) 0.026(2) 0.0001(17) -0.0017(17) 0.0001(16)
C6 0.0156(18) 0.0192(18) 0.020(2) 0.0013(16) -0.0001(16) 0.0020(15)
C7 0.0200(19) 0.0114(17) 0.021(2) -0.0007(15) 0.0004(17) 0.0036(15)
C8 0.0185(18) 0.0169(19) 0.020(2) -0.0014(15) 0.0017(17) -0.0021(16)
C9 0.0201(19) 0.0165(19) 0.020(2) 0.0002(16) 0.0005(16) 0.0028(15)
C10 0.0251(19) 0.015(2) 0.019(2) -0.0064(15) 0.0054(16) 0.0012(15)
C11 0.026(2) 0.0179(19) 0.036(2) 0.0033(17) 0.0040(18) 0.0002(16)
C12 0.022(2) 0.032(3) 0.042(2) -0.007(2) -0.0008(18) -0.0004(18)
C13 0.041(2) 0.035(2) 0.038(2) 0.0058(18) 0.011(2) -0.003(2)
C14 0.030(2) 0.029(2) 0.030(2) 0.0052(18) 0.0024(19) 0.0010(17)
C15 0.0216(19) 0.015(2) 0.0185(19) 0.0039(15) 0.0067(15) 0.0014(15)
C16 0.026(2) 0.024(2) 0.027(2) 0.0040(18) 0.0018(18) 0.0018(17)
C17 0.048(3) 0.026(2) 0.028(2) -0.0053(18) 0.015(2) 0.0043(19)
C18 0.0211(17) 0.038(2) 0.031(2) 0.010(2) 0.0013(16) -0.004(2)
C19 0.024(2) 0.0229(19) 0.025(2) -0.0025(17) 0.0046(18) 0.0028(16)
C20 0.022(2) 0.0153(19) 0.021(2) 0.0019(16) -0.0002(17) 0.0058(15)
C21 0.033(2) 0.022(2) 0.018(2) 0.0006(16) -0.0037(18) 0.0037(18)
C22 0.0223(19) 0.023(2) 0.027(2) -0.0008(17) -0.0049(18) -0.0030(17)
C23 0.032(2) 0.022(2) 0.018(2) 0.0032(17) -0.0054(18) -0.0054(17)
C24 0.024(2) 0.021(2) 0.027(2) -0.0019(17) -0.0006(18) -0.0036(16)
C25 0.036(2) 0.035(2) 0.050(3) 0.003(2) -0.009(2) -0.004(2)
C26 0.0317(13) 0.0549(15) 0.0392(15) -0.0093(13) 0.0039(12) -0.0073(11)
Cl1 0.0424(6) 0.0339(5) 0.0275(5) 0.0073(4) -0.0018(5) -0.0070(5)
Cl2 0.0217(4) 0.0317(4) 0.0408(5) -0.0070(5) 0.0014(4) -0.0015(5)
Cl3 0.0577(6) 0.0316(5) 0.0277(5) 0.0061(4) 0.0036(6) 0.0022(5)
N1 0.0186(16) 0.0202(16) 0.0213(18) -0.0035(13) -0.0034(14) -0.0014(13)
N2 0.0190(16) 0.0200(16) 0.0237(19) 0.0052(13) -0.0018(14) -0.0015(13)
N3 0.0273(19) 0.0299(18) 0.042(2) 0.0002(17) 0.0117(17) -0.0050(15)
N4 0.0289(19) 0.035(2) 0.035(2) 0.0001(16) 0.0119(17) 0.0060(16)
O1 0.0248(15) 0.0233(14) 0.057(2) -0.0064(15) 0.0196(14) -0.0017(13)
O2 0.0317(13) 0.0549(15) 0.0392(15) -0.0093(13) 0.0039(12) -0.0073(11)
O3 0.0276(15) 0.0456(17) 0.0395(18) -0.0083(14) -0.0129(13) 0.0089(13)
Pr1 0.01943(8) 0.01827(9) 0.01937(9) -0.00216(10) 0.00150(9) 0.00031(13)

loop_
_atom_type_symbol
_atom_type_description
_atom_type_scat_dispersion_real
_atom_type_scat_dispersion_imag
_atom_type_scat_source
C C 0.0033 0.0016 'International Tables Vol C Tables 4.2.6.8 and 6.1.1.4'
H H 0 0 'International Tables Vol C Tables 4.2.6.8 and 6.1.1.4'
N N 0.0061 0.0033 'International Tables Vol C Tables 4.2.6.8 and 6.1.1.4'
O O 0.0106 0.006 'International Tables Vol C Tables 4.2.6.8 and 6.1.1.4'
Cl Cl 0.1484 0.1585 'International Tables Vol C Tables 4.2.6.8 and 6.1.1.4'
Pr Pr -0.218 2.8214 'International Tables Vol C Tables 4.2.6.8 and 6.1.1.4'

loop_
_geom_angle_atom_site_label_1
_geom_angle_atom_site_label_2
_geom_angle_atom_site_label_3
_geom_angle
_geom_angle_site_symmetry_1
_geom_angle_site_symmetry_3
C1 C2 C3 119.8(3) . .
C1 C2 H2 120.1 . .
C1 N1 Pr1 122.9(2) . .
C2 C1 H1 118 . .
C2 C3 C4 116.5(3) . .
C2 C3 C6 120.8(3) . .
C3 C2 H2 120.1 . .
C3 C4 H4 120 . .
C3 C6 C7 121.6(3) . .
C3 C6 C9 118.7(3) . .
C3 C6 H6 108.5 . .
C4 C3 C6 122.6(3) . .
C4 C5 H5 118.2 . .
C5 C4 C3 119.9(3) . .
C5 C4 H4 120 . .
C5 N1 C1 116.2(3) . .
C5 N1 Pr1 118.7(2) . .
C6 C9 C8 88.5(2) . .
C6 C9 H9 111.1 . .
C6 C7 C8 89.7(2) . .
C6 C7 H7 107.9 . .
C7 C6 C9 89.5(2) . .
C7 C6 H6 108.5 . .
C7 C8 C9 88.4(2) . .
C7 C8 H8 111.9 . .
C8 C7 H7 107.9 . .
C8 C7 H7 107.9 . .
C8 C7 H7 107.9 . .
C8 C9 H9 111.1 . .
C9 C6 H6 108.5 . .
C10 C9 C6 118.0(3) . .
C10 C9 C8 115.1(3) . .
C10 C9 H9 111.1 . .
C10 C11 H11 120 . .
C10 C14 H14 120.2 . .
C11 C10 C9 123.7(3) . .
C11 C10 C14 116.0(3) . .
C11 C12 H12 118.1 . .
C12 C11 C10 119.9(3) . .
C12 C11 H11 120 . .
C12 N3 C13 116.9(3) . .
C13 C14 C10 119.6(3) . .
C13 C14 H14 120.2 . .
C14 C10 C9 120.4(3) . .
C14 C13 H13 118.2 . .
C15 C8 C7 117.0(3) . .
C15 C8 C9 113.8(3) . .
C15 C8 H8 111.9 . .
C15 C16 H16 120.3 . .
C15 C19 C18 119.2(3) . .
C15 C19 H19 120.4 . .
C16 C15 C8 119.8(3) . .
C16 C17 H17 118 . .
C17 C16 C15 119.5(3) . .
C17 C16 H16 120.3 . .
C17 N4 C18 116.0(3) . .
C18 C19 H19 120.4 . .
C19 C15 C8 123.1(3) . .
C19 C15 C16 117.0(3) . .
C19 C18 H18 117.9 . .
C20 C7 C6 123.3(3) . .
C20 C7 C8 118.3(3) . .
C20 C7 H7 107.9 . .
C20 C21 H21 120.1 . .
C20 C24 H24 120 . .
C21 C20 C7 124.3(3) . .
C21 C20 C24 116.8(3) . .
C21 C22 H22 118.4 . .
C22 C21 C20 119.9(3) . .
C22 C21 H21 120.1 . .
C22 N2 Pr1 120.2(2) . 2_565
C23 C24 C20 120.1(3) . .
C23 C24 H24 120 . .
C23 N2 C22 116.8(3) . .
C23 N2 Pr1 121.4(2) . 2_565
C24 C20 C7 118.9(3) . .
C24 C23 H23 118.4 . .
C25 O3 H3a 109.5 . .
C26 O2 H2A 113(3) . .
C26 O2 Pr1 131.6(2) . .
H1A O1 H1B 122(4) . .
H25A C25 H25B 109.5 . .
H25A C25 H25C 109.5 . .
H25B C25 H25C 109.5 . .
H26A C26 H26B 109.5 . .
H26A C26 H26C 109.5 . .
H26B C26 H26C 109.5 . .
Cl1 Pr1 Cl2 93.21(3) . .
Cl1 Pr1 Cl3 176.01(3) . .
Cl2 Pr1 Cl3 90.76(3) . .
N1 C1 C2 123.9(3) . .
N1 C1 H1 118 . .
N1 C5 C4 123.6(3) . .
N1 C5 H5 118.2 . .
N1 Pr1 Cl1 89.54(6) . .
N1 Pr1 Cl2 71.49(6) . .
N1 Pr1 Cl3 92.06(6) . .
N1 Pr1 N2 144.94(7) . 2_564
N2 Pr1 Cl1 92.66(6) 2_564 .
N2 Pr1 Cl2 73.45(6) 2_564 .
N2 Pr1 Cl3 88.13(6) 2_564 .
N2 C22 C21 123.2(3) . .
N2 C22 H22 118.4 . .
N2 C23 C24 123.2(3) . .
N2 C23 H23 118.4 . .
N3 C12 C11 123.9(3) . .
N3 C12 H12 118.1 . .
N3 C13 C14 123.7(3) . .
N3 C13 H13 118.2 . .
N4 C17 C16 124.0(3) . .
N4 C17 H17 118 . .
N4 C18 C19 124.2(3) . .
N4 C18 H18 117.9 . .
O1 Pr1 Cl1 89.26(7) . .
O1 Pr1 Cl2 143.11(7) . .
O1 Pr1 Cl3 87.35(7) . .
O1 Pr1 N1 145.39(8) . .
O1 Pr1 N2 69.66(8) . 2_564
O1 Pr1 O2 75.52(8) . .
O2 C26 H26A 109.5 . .
O2 C26 H26B 109.5 . .
O2 C26 H26C 109.5 . .
O2 Pr1 Cl1 87.80(7) . .
O2 Pr1 Cl2 141.33(6) . .
O2 Pr1 Cl3 89.33(7) . .
O2 Pr1 N1 69.87(8) . .
O2 Pr1 N2 145.17(8) . 2_564
O3 C25 H25A 109.5 . .
O3 C25 H25B 109.5 . .
O3 C25 H25C 109.5 . .
Pr1 O1 H1A 129(3) . .
Pr1 O1 H1B 109(3) . .
Pr1 O2 H2A 114(3) . .

loop_
_geom_bond_atom_site_label_1
_geom_bond_atom_site_label_2
_geom_bond_distance
_geom_bond_site_symmetry_2
C1 H1 0.93 .
C2 C1 1.372(4) .
C2 H2 0.93 .
C3 C2 1.384(4) .
C4 C3 1.383(4) .
C4 H4 0.93 .
C5 C4 1.381(4) .
C5 H5 0.93 .
C6 C3 1.506(4) .
C6 C7 1.536(4) .
C6 H6 0.98 .
C7 C8 1.566(4) .
C7 H7 0.98 .
C8 H8 0.98 .
C9 C6 1.567(4) .
C9 C8 1.568(4) .
C9 H9 0.98 .
C10 C9 1.493(4) .
C10 C11 1.399(4) .
C10 C14 1.399(4) .
C11 H11 0.93 .
C12 C11 1.371(4) .
C12 H12 0.93 .
C12 N3 1.322(4) .
C13 H13 0.93 .
C14 C13 1.374(4) .
C14 H14 0.93 .
C15 C8 1.513(4) .
C15 C16 1.385(4) .
C15 C19 1.377(4) .
C16 C17 1.382(4) .
C16 H16 0.93 .
C17 H17 0.93 .
C18 C19 1.384(4) .
C18 H18 0.93 .
C18 N4 1.331(4) .
C19 H19 0.93 .
C20 C7 1.499(4) .
C20 C21 1.384(4) .
C20 C24 1.391(4) .
C21 C22 1.377(4) .
C21 H21 0.93 .
C22 H22 0.93 .
C23 H23 0.93 .
C24 C23 1.372(4) .
C24 H24 0.93 .
C25 H25A 0.96 .
C25 H25B 0.96 .
C25 H25C 0.96 .
C26 H26A 0.96 .
C26 H26B 0.96 .
C26 H26C 0.96 .
N1 C1 1.337(4) .
N1 C5 1.328(4) .
N2 C22 1.345(4) .
N2 C23 1.340(4) .
N2 Pr1 2.671(3) 2_565
N3 C13 1.336(4) .
N4 C17 1.326(4) .
O1 H1A 0.825(18) .
O1 H1B 0.813(18) .
O2 C26 1.426(4) .
O2 H2A 0.800(18) .
O3 C25 1.417(4) .
O3 H3a 0.82 .
Pr1 Cl1 2.7166(9) .
Pr1 Cl2 2.7226(7) .
Pr1 Cl3 2.7427(9) .
Pr1 N1 2.661(3) .
Pr1 N2 2.671(3) 2_564
Pr1 O1 2.440(2) .
Pr1 O2 2.488(3) .
